data_1534519
loop_
_publ_author_name
'Samohvalova, E.P.'
'Molchanov, V.N.'
'Torchenkova, E.A.'
'Tat'yanina, I.V.'

_publ_section_title
;
 Crystal structure of H2 Nd2(H2O)12UMo12O42 12H2O
;
_journal_name_full
;
Koordinatsionnaya Khimiya (= Coordination Chemistry (USSR))
;
_journal_page_first 1277
_journal_page_last 1282
_journal_volume 16
_journal_year 1990
_chemical_formula_sum 'H50 Mo12 Nd2 O66 U'
_chemical_name_systematic 'H2 (Nd2 (H2 O)12 U Mo12 O42) (H2 O)12'
_space_group_IT_number 15
_symmetry_space_group_name_Hall '-C 2yc (-x+z,z,y)'
_symmetry_space_group_name_H-M 'C 1 2/c 1 (-a,a+c,b)'
_cell_angle_alpha 90
_cell_angle_beta 90
_cell_angle_gamma 95.36
_cell_formula_units_Z 4
_cell_length_a 24.225
_cell_length_b 21.323
_cell_length_c 10.982
_cell_volume 5647.944
_citation_journal_id_ASTM KOKHDC
_cod_data_source_file Samohvalova_KOKHDC_1990_1056.cif
_cod_data_source_block H50Mo12Nd2O66U1
_cod_original_sg_symbol_H-M 'B 1 1 2/n'
_cod_original_formula_sum 'H50 Mo12 Nd2 O66 U1'
_cod_database_code 1534519

loop_
_symmetry_equiv_pos_as_xyz
x,y,z
-x+1/2,-y+1/2,z
-x,-y,-z
x-1/2,y-1/2,-z
x+1/2,y,z+1/2
-x+1,-y+1/2,z+1/2
-x+1/2,-y,-z+1/2
x,y-1/2,-z+1/2

loop_
_atom_site_label
_atom_site_type_symbol
_atom_site_fract_x
_atom_site_fract_y
_atom_site_fract_z
_atom_site_occupancy
_atom_site_U_iso_or_equiv
U1 U+4 0.25 0 0.25 1 0.0
O15 O-2 0.2853 0.1921 0.0486 1 0.0
O25 O-2 0.0363 0.0531 -0.1793 1 0.0
O32 O-2 0.1199 0.2856 -0.3518 1 0.0
O16 O-2 0.1072 -0.1461 0.1142 1 0.0
O31 O-2 0.0211 -0.0611 0.4964 1 0.0
Mo1 Mo+6 0.11195 0.03939 0.25576 1 0.0
O10 O-2 0.0835 0.0765 0.133 1 0.0
O6 O-2 0.186 0.0832 0.2595 1 0.0
O12 O-2 0.175 0.1604 0.039 1 0.0
O21 O-2 0.2829 0.1824 0.4838 1 0.0
O20 O-2 0.1737 0.1532 0.487 1 0.0
O22 O-2 0.1364 0.1417 -0.2502 1 0.0
O29 O-2 -0.0092 0.3008 -0.1776 1 0.0
O24 O-2 0.1248 0.2505 -0.1073 1 0.0
O18 O-2 0.3429 0.0962 -0.0882 1 0.0
O30 O-2 0.0498 0.1749 -0.4541 1 0.0
O28 O-2 0.057 -0.0717 -0.2516 1 0.0
O5 O-2 0.2909 0.1111 0.2585 1 0.0
O27 O-2 0.0708 0.2172 0.1068 1 0.0
O14 O-2 0.1571 -0.0764 -0.1067 1 0.0
O19 O-2 0.3545 -0.0264 -0.1064 1 0.0
O3 O-2 0.1612 -0.025 0.3669 1 0.0
O23 O-2 -0.0131 0.1206 0.0217 1 0.0
O26 O-2 0.0228 0.1884 -0.2027 1 0.0
Mo4 Mo+6 0.31581 0.02481 -0.03521 1 0.0
Mo6 Mo+6 0.23176 0.13944 0.40953 1 0.0
Mo2 Mo+6 0.12887 -0.10565 0.24214 1 0.0
O9 O-2 0.2241 0.1974 0.2662 1 0.0
O1 O-2 0.2567 -0.0529 0.0477 1 0.0
O7 O-2 0.0728 -0.0447 0.2493 1 0.0
O8 O-2 0.2488 0.0138 -0.1416 1 0.0
O33 O-2 0.2498 0.1807 0.7594 1 0.0
O4 O-2 0.1627 -0.0205 0.1317 1 0.0
Mo3 Mo+6 0.18439 -0.01005 -0.03457 1 0.0
Mo5 Mo+6 0.23422 0.1466 0.1191 1 0.0
O13 O-2 0.0812 0.0688 0.3766 1 0.0
O2 O-2 0.2445 0.0629 0.0614 1 0.0
O11 O-2 0.1401 0.0455 -0.0763 1 0.0
O17 O-2 0.1067 -0.1541 0.361 1 0.0
Nd1 Nd+3 0.08426 0.14002 -0.05755 1 0.0
